data_4070457
loop_
_publ_author_name
'Schuster, Elaine M.'
'Botoshansky, Mark'
'Gandelman, Mark'

_publ_section_title
;
 Versatile, Selective, and Switchable Coordination Modes of Pincer Click
 Ligands
;
_journal_issue 24
_journal_name_full Organometallics
_journal_page_first 7001
_journal_paper_doi 10.1021/om900827g
_journal_volume 28
_journal_year 2009
_chemical_formula_sum 'C23 H33 Cl5 N3 P Pt S'
_chemical_formula_weight 786.89
_chemical_name_common Gandelman-48(Yael-295)
_chemical_name_systematic
; 
 ? 
;
_space_group_IT_number 2
_symmetry_cell_setting triclinic
_symmetry_space_group_name_Hall '-P 1'
_symmetry_space_group_name_H-M 'P -1'
_atom_sites_solution_hydrogens geom
_atom_sites_solution_primary direct
_atom_sites_solution_secondary difmap
_audit_creation_method SHELXL-97
_cell_angle_alpha 70.88(3)
_cell_angle_beta 77.17(3)
_cell_angle_gamma 73.02(3)
_cell_formula_units_Z 4
_cell_length_a 14.314(3)
_cell_length_b 15.214(3)
_cell_length_c 15.413(3)
_cell_measurement_reflns_used 29387
_cell_measurement_temperature 293(2)
_cell_volume 3003.3(12)
_computing_cell_refinement 'DENZO HKL2000 (Otwinowski & Minor 1997)'
_computing_data_collection 'Collect (Nonius, 2006)'
_computing_data_reduction 'DENZO HKL2000 (Otwinowski & Minor 1997)'
_computing_molecular_graphics 'TEXSAN  (MSC, 1999)'
_computing_structure_refinement 'SHELXL-97 (Sheldrick, 1997)'
_computing_structure_solution 'SHELXS-97 (Sheldrick, 1997)'
_diffrn_ambient_temperature 293(2)
_diffrn_measured_fraction_theta_full 0.996
_diffrn_measured_fraction_theta_max 0.996
_diffrn_measurement_device_type 'Nonius kappaCCD'
_diffrn_measurement_method 'phi- and omega-scans'
_diffrn_radiation_monochromator graphite
_diffrn_radiation_source 'fine-focus sealed tube'
_diffrn_radiation_type MoK\a
_diffrn_radiation_wavelength 0.71073
_diffrn_reflns_av_R_equivalents 0.0998
_diffrn_reflns_av_sigmaI/netI 0.1049
_diffrn_reflns_limit_h_max 17
_diffrn_reflns_limit_h_min -16
_diffrn_reflns_limit_k_max 18
_diffrn_reflns_limit_k_min -16
_diffrn_reflns_limit_l_max 18
_diffrn_reflns_limit_l_min -18
_diffrn_reflns_number 29393
_diffrn_reflns_theta_full 25.02
_diffrn_reflns_theta_max 25.02
_diffrn_reflns_theta_min 1.72
_diffrn_standards_number 0
_exptl_absorpt_coefficient_mu 5.258
_exptl_absorpt_correction_T_max 0.78277
_exptl_absorpt_correction_T_min 0.27423
_exptl_absorpt_correction_type analytical
_exptl_absorpt_process_details
;
'PLATON (Spek, A.L. 1995)'
;
_exptl_crystal_colour colorless
_exptl_crystal_density_diffrn 1.740
_exptl_crystal_density_method 'not measured'
_exptl_crystal_description plate
_exptl_crystal_F_000 1544
_exptl_crystal_size_max 0.29
_exptl_crystal_size_mid 0.16
_exptl_crystal_size_min 0.04
_refine_diff_density_max 2.626
_refine_diff_density_min -1.361
_refine_diff_density_rms 0.164
_refine_ls_extinction_method none
_refine_ls_goodness_of_fit_ref 0.803
_refine_ls_hydrogen_treatment constr
_refine_ls_matrix_type full
_refine_ls_number_parameters 613
_refine_ls_number_reflns 10548
_refine_ls_number_restraints 0
_refine_ls_restrained_S_all 0.803
_refine_ls_R_factor_all 0.0760
_refine_ls_R_factor_gt 0.0439
_refine_ls_shift/su_max 0.001
_refine_ls_shift/su_mean 0.000
_refine_ls_structure_factor_coef Fsqd
_refine_ls_weighting_details 'calc w=1/[\s^2^(Fo^2^)+(0.0579P)^2^+0.0000P] where P=(Fo^2^+2Fc^2^)/3'
_refine_ls_weighting_scheme calc
_refine_ls_wR_factor_gt 0.0981
_refine_ls_wR_factor_ref 0.1095
_reflns_number_gt 7174
_reflns_number_total 10548
_reflns_threshold_expression >2sigma(I)
_cod_data_source_file om900827g_si_001.cif
_cod_data_source_block Compound-7b
_cod_database_code 4070457

loop_
_symmetry_equiv_pos_as_xyz
'x, y, z'
'-x, -y, -z'

loop_
_atom_site_label
_atom_site_type_symbol
_atom_site_fract_x
_atom_site_fract_y
_atom_site_fract_z
_atom_site_U_iso_or_equiv
_atom_site_adp_type
_atom_site_occupancy
_atom_site_symmetry_multiplicity
_atom_site_calc_flag
_atom_site_refinement_flags
Pt1 Pt 0.12505(2) 0.19208(2) 0.76943(2) 0.02997(10) Uani 1 1 d .
P1 P 0.23292(14) 0.15694(15) 0.86619(15) 0.0323(5) Uani 1 1 d .
Cl1 Cl 0.22167(16) 0.08740(15) 0.68756(15) 0.0481(5) Uani 1 1 d .
Cl2 Cl 0.00245(14) 0.24557(15) 0.67002(14) 0.0401(5) Uani 1 1 d .
S1 S -0.17975(18) 0.44780(18) 1.04688(18) 0.0547(6) Uani 1 1 d .
N1 N 0.0488(5) 0.2825(4) 0.8454(4) 0.0341(15) Uani 1 1 d .
N2 N -0.0470(4) 0.3219(4) 0.8522(4) 0.0353(16) Uani 1 1 d .
N3 N -0.0601(4) 0.3767(4) 0.9097(4) 0.0344(15) Uani 1 1 d .
C1 C 0.0945(5) 0.3107(5) 0.8959(5) 0.0337(18) Uani 1 1 d .
C2 C 0.0239(6) 0.3724(5) 0.9366(5) 0.0351(19) Uani 1 1 d .
H2 H 0.0324 0.4047 0.9750 0.042 Uiso 1 1 calc R
C3 C 0.2035(5) 0.2684(5) 0.9004(6) 0.0362(19) Uani 1 1 d .
H3A H 0.2178 0.2548 0.9627 0.043 Uiso 1 1 calc R
H3B H 0.2418 0.3124 0.8582 0.043 Uiso 1 1 calc R
C4 C -0.1604(6) 0.4297(7) 0.9340(6) 0.052(2) Uani 1 1 d .
H4A H -0.2067 0.3950 0.9325 0.062 Uiso 1 1 calc R
H4B H -0.1735 0.4915 0.8880 0.062 Uiso 1 1 calc R
C5 C -0.1664(7) 0.3275(7) 1.1181(6) 0.051(2) Uani 1 1 d .
C6 C -0.0865(8) 0.2866(8) 1.1656(7) 0.070(3) Uani 1 1 d .
H6 H -0.0392 0.3204 1.1580 0.084 Uiso 1 1 calc R
C7 C -0.0773(11) 0.1941(10) 1.2254(9) 0.095(4) Uani 1 1 d .
H7 H -0.0245 0.1668 1.2593 0.114 Uiso 1 1 calc R
C8 C -0.1446(14) 0.1435(11) 1.2345(10) 0.111(5) Uani 1 1 d .
H8 H -0.1352 0.0806 1.2719 0.133 Uiso 1 1 calc R
C9 C -0.2257(13) 0.1832(11) 1.1899(10) 0.104(5) Uani 1 1 d .
H9 H -0.2726 0.1486 1.1989 0.125 Uiso 1 1 calc R
C10 C -0.2377(9) 0.2760(10) 1.1307(9) 0.083(4) Uani 1 1 d .
H10 H -0.2926 0.3038 1.0996 0.100 Uiso 1 1 calc R
C11 C 0.3638(5) 0.1322(6) 0.8231(6) 0.0379(19) Uani 1 1 d .
H11 H 0.3815 0.0700 0.8101 0.045 Uiso 1 1 calc R
C12 C 0.3895(6) 0.2056(7) 0.7329(6) 0.055(2) Uani 1 1 d .
H12A H 0.3514 0.2081 0.6870 0.066 Uiso 1 1 calc R
H12B H 0.3717 0.2684 0.7432 0.066 Uiso 1 1 calc R
C13 C 0.4996(7) 0.1809(9) 0.6961(8) 0.076(3) Uani 1 1 d .
H13A H 0.5143 0.2307 0.6404 0.092 Uiso 1 1 calc R
H13B H 0.5164 0.1210 0.6801 0.092 Uiso 1 1 calc R
C14 C 0.5608(7) 0.1718(9) 0.7692(9) 0.082(4) Uani 1 1 d .
H14A H 0.5492 0.2338 0.7797 0.098 Uiso 1 1 calc R
H14B H 0.6302 0.1524 0.7463 0.098 Uiso 1 1 calc R
C15 C 0.5365(7) 0.1011(9) 0.8585(9) 0.086(4) Uani 1 1 d .
H15A H 0.5559 0.0376 0.8497 0.103 Uiso 1 1 calc R
H15B H 0.5740 0.1008 0.9039 0.103 Uiso 1 1 calc R
C16 C 0.4261(6) 0.1236(7) 0.8960(7) 0.057(3) Uani 1 1 d .
H16A H 0.4083 0.1831 0.9127 0.069 Uiso 1 1 calc R
H16B H 0.4126 0.0731 0.9514 0.069 Uiso 1 1 calc R
C17 C 0.2147(6) 0.0620(6) 0.9735(6) 0.044(2) Uani 1 1 d .
H17 H 0.2647 0.0548 1.0113 0.053 Uiso 1 1 calc R
C18 C 0.2329(9) -0.0327(7) 0.9514(8) 0.077(3) Uani 1 1 d .
H18A H 0.1867 -0.0265 0.9111 0.093 Uiso 1 1 calc R
H18B H 0.2990 -0.0473 0.9185 0.093 Uiso 1 1 calc R
C19 C 0.2213(8) -0.1150(7) 1.0390(8) 0.071(3) Uani 1 1 d .
H19A H 0.2289 -0.1729 1.0218 0.085 Uiso 1 1 calc R
H19B H 0.2726 -0.1265 1.0759 0.085 Uiso 1 1 calc R
C20 C 0.1220(8) -0.0927(8) 1.0956(8) 0.073(3) Uani 1 1 d .
H20A H 0.1185 -0.1437 1.1529 0.088 Uiso 1 1 calc R
H20B H 0.0710 -0.0893 1.0616 0.088 Uiso 1 1 calc R
C21 C 0.1039(9) 0.0018(8) 1.1176(8) 0.081(4) Uani 1 1 d .
H21A H 0.1503 -0.0044 1.1578 0.098 Uiso 1 1 calc R
H21B H 0.0379 0.0162 1.1507 0.098 Uiso 1 1 calc R
C22 C 0.1151(7) 0.0838(7) 1.0305(7) 0.064(3) Uani 1 1 d .
H22A H 0.0639 0.0950 0.9936 0.077 Uiso 1 1 calc R
H22B H 0.1072 0.1417 1.0477 0.077 Uiso 1 1 calc R
Pt1A Pt 0.19082(2) 0.23063(2) 0.24523(2) 0.03343(10) Uani 1 1 d .
P1A P 0.22229(14) 0.13656(15) 0.38420(15) 0.0324(5) Uani 1 1 d .
Cl1A Cl 0.29778(17) 0.12509(17) 0.17005(17) 0.0572(6) Uani 1 1 d .
Cl2A Cl 0.15831(17) 0.33991(17) 0.10109(15) 0.0529(6) Uani 1 1 d .
S1A S -0.1733(2) 0.54899(18) 0.42263(19) 0.0630(7) Uani 1 1 d .
N1A N 0.0951(5) 0.3157(4) 0.3173(5) 0.0361(16) Uani 1 1 d .
N2A N 0.0457(5) 0.4058(5) 0.2832(5) 0.0399(17) Uani 1 1 d .
N3A N -0.0064(5) 0.4317(4) 0.3573(5) 0.0389(16) Uani 1 1 d .
C1A C 0.0747(5) 0.2859(5) 0.4118(6) 0.0333(18) Uani 1 1 d .
C2A C 0.0092(6) 0.3615(5) 0.4377(6) 0.0369(19) Uani 1 1 d .
H2A H -0.0188 0.3642 0.4976 0.044 Uiso 1 1 calc R
C3A C 0.1211(6) 0.1856(5) 0.4636(5) 0.038(2) Uani 1 1 d .
H3A1 H 0.0728 0.1469 0.4847 0.046 Uiso 1 1 calc R
H3A2 H 0.1457 0.1859 0.5172 0.046 Uiso 1 1 calc R
C4A C -0.0637(7) 0.5305(6) 0.3406(7) 0.054(3) Uani 1 1 d .
H4A1 H -0.0825 0.5520 0.2790 0.065 Uiso 1 1 calc R
H4A2 H -0.0221 0.5702 0.3418 0.065 Uiso 1 1 calc R
C5A C -0.2609(7) 0.5166(7) 0.3811(7) 0.063(3) Uani 1 1 d .
C6A C -0.2388(9) 0.4570(10) 0.3265(10) 0.097(5) Uani 1 1 d .
H6A H -0.1732 0.4296 0.3085 0.116 Uiso 1 1 calc R
C7A C -0.3122(12) 0.4364(13) 0.2975(11) 0.132(6) Uani 1 1 d .
H7A H -0.2946 0.3974 0.2581 0.158 Uiso 1 1 calc R
C8A C -0.4082(12) 0.4707(13) 0.3241(11) 0.115(5) Uani 1 1 d .
H8A H -0.4574 0.4555 0.3052 0.138 Uiso 1 1 calc R
C9A C -0.4301(10) 0.5295(12) 0.3808(12) 0.117(6) Uani 1 1 d .
H9A H -0.4958 0.5544 0.4011 0.141 Uiso 1 1 calc R
C10A C -0.3590(9) 0.5519(8) 0.4079(9) 0.084(4) Uani 1 1 d .
H10A H -0.3769 0.5924 0.4459 0.100 Uiso 1 1 calc R
C11A C 0.2250(6) 0.0110(6) 0.4073(6) 0.0375(19) Uani 1 1 d .
H11A H 0.2820 -0.0155 0.3670 0.045 Uiso 1 1 calc R
C12A C 0.1317(6) 0.0016(7) 0.3793(7) 0.052(2) Uani 1 1 d .
H12C H 0.0734 0.0295 0.4162 0.062 Uiso 1 1 calc R
H12D H 0.1276 0.0363 0.3146 0.062 Uiso 1 1 calc R
C13A C 0.1352(7) -0.1037(7) 0.3943(7) 0.062(3) Uani 1 1 d .
H13C H 0.0741 -0.1084 0.3807 0.075 Uiso 1 1 calc R
H13D H 0.1888 -0.1291 0.3516 0.075 Uiso 1 1 calc R
C14A C 0.1496(7) -0.1632(7) 0.4925(7) 0.064(3) Uani 1 1 d .
H14C H 0.1548 -0.2298 0.4981 0.077 Uiso 1 1 calc R
H14D H 0.0925 -0.1423 0.5348 0.077 Uiso 1 1 calc R
C15A C 0.2411(7) -0.1550(6) 0.5197(7) 0.056(3) Uani 1 1 d .
H15C H 0.2462 -0.1915 0.5839 0.067 Uiso 1 1 calc R
H15D H 0.2990 -0.1816 0.4815 0.067 Uiso 1 1 calc R
C16A C 0.2378(6) -0.0493(6) 0.5075(6) 0.049(2) Uani 1 1 d .
H16C H 0.2985 -0.0452 0.5225 0.059 Uiso 1 1 calc R
H16D H 0.1833 -0.0242 0.5497 0.059 Uiso 1 1 calc R
C17A C 0.3350(6) 0.1441(6) 0.4160(6) 0.039(2) Uani 1 1 d .
H17A H 0.3370 0.1085 0.4815 0.047 Uiso 1 1 calc R
C18A C 0.4272(6) 0.0985(7) 0.3608(8) 0.058(3) Uani 1 1 d .
H18C H 0.4306 0.0309 0.3743 0.070 Uiso 1 1 calc R
H18D H 0.4235 0.1277 0.2951 0.070 Uiso 1 1 calc R
C19A C 0.5205(7) 0.1105(8) 0.3836(8) 0.072(3) Uani 1 1 d .
H19C H 0.5285 0.0744 0.4474 0.087 Uiso 1 1 calc R
H19D H 0.5772 0.0843 0.3440 0.087 Uiso 1 1 calc R
C20A C 0.5176(8) 0.2130(9) 0.3707(10) 0.090(4) Uani 1 1 d .
H20C H 0.5763 0.2169 0.3895 0.108 Uiso 1 1 calc R
H20D H 0.5168 0.2482 0.3057 0.108 Uiso 1 1 calc R
C21A C 0.4262(9) 0.2574(8) 0.4283(9) 0.087(4) Uani 1 1 d .
H21C H 0.4238 0.3246 0.4166 0.105 Uiso 1 1 calc R
H21D H 0.4310 0.2263 0.4935 0.105 Uiso 1 1 calc R
C22A C 0.3309(7) 0.2484(6) 0.4063(7) 0.054(2) Uani 1 1 d .
H22C H 0.2754 0.2725 0.4482 0.065 Uiso 1 1 calc R
H22D H 0.3210 0.2870 0.3435 0.065 Uiso 1 1 calc R
C23 C 0.2397(7) 0.6196(6) 0.2804(7) 0.054(2) Uani 1 1 d .
H23 H 0.1777 0.6655 0.2641 0.064 Uiso 1 1 calc R
Cl3 Cl 0.2207(3) 0.5040(2) 0.3097(2) 0.0914(10) Uani 1 1 d .
Cl4 Cl 0.3289(2) 0.6375(2) 0.1840(2) 0.0867(9) Uani 1 1 d .
Cl5 Cl 0.2700(3) 0.6406(2) 0.3736(2) 0.0907(10) Uani 1 1 d .
C23A C 0.4251(8) 0.3178(9) 0.0521(9) 0.086(4) Uani 1 1 d .
H23A H 0.3680 0.2892 0.0748 0.104 Uiso 1 1 calc R
Cl5A Cl 0.4250(3) 0.3744(3) -0.0666(3) 0.1151(13) Uani 1 1 d .
Cl4A Cl 0.5311(3) 0.2260(3) 0.0704(4) 0.1397(17) Uani 1 1 d .
Cl3A Cl 0.4139(4) 0.3987(4) 0.1132(4) 0.1475(18) Uani 1 1 d .

loop_
_atom_site_aniso_label
_atom_site_aniso_U_11
_atom_site_aniso_U_22
_atom_site_aniso_U_33
_atom_site_aniso_U_23
_atom_site_aniso_U_13
_atom_site_aniso_U_12
Pt1 0.03250(18) 0.03028(17) 0.02849(19) -0.01086(13) -0.00661(13) -0.00480(12)
P1 0.0265(11) 0.0363(12) 0.0346(12) -0.0122(9) -0.0067(9) -0.0037(8)
Cl1 0.0532(13) 0.0468(13) 0.0454(13) -0.0274(10) -0.0091(11) 0.0047(10)
Cl2 0.0373(11) 0.0506(13) 0.0365(12) -0.0177(10) -0.0111(9) -0.0059(9)
S1 0.0522(14) 0.0571(15) 0.0537(16) -0.0307(12) -0.0045(12) 0.0035(11)
N1 0.034(4) 0.035(4) 0.033(4) -0.011(3) -0.005(3) -0.006(3)
N2 0.030(4) 0.039(4) 0.035(4) -0.011(3) -0.011(3) 0.000(3)
N3 0.036(4) 0.033(4) 0.035(4) -0.019(3) -0.009(3) 0.003(3)
C1 0.031(4) 0.033(4) 0.038(5) -0.007(4) -0.012(4) -0.007(3)
C2 0.039(5) 0.033(4) 0.040(5) -0.021(4) -0.008(4) -0.005(3)
C3 0.038(5) 0.040(5) 0.037(5) -0.017(4) -0.005(4) -0.012(4)
C4 0.042(5) 0.060(6) 0.060(6) -0.030(5) -0.022(5) 0.004(4)
C5 0.046(6) 0.068(6) 0.045(6) -0.026(5) 0.012(5) -0.022(5)
C6 0.058(7) 0.081(8) 0.058(7) -0.006(6) -0.001(6) -0.017(6)
C7 0.110(11) 0.081(9) 0.065(9) 0.004(7) -0.012(8) -0.008(8)
C8 0.150(16) 0.094(11) 0.073(11) -0.010(8) 0.022(10) -0.050(11)
C9 0.151(15) 0.105(12) 0.084(11) -0.047(9) 0.032(10) -0.084(11)
C10 0.085(9) 0.111(11) 0.074(9) -0.052(8) 0.013(7) -0.043(8)
C11 0.030(4) 0.040(5) 0.042(5) -0.016(4) 0.001(4) -0.005(3)
C12 0.045(5) 0.071(7) 0.049(6) -0.016(5) 0.001(5) -0.019(5)
C13 0.057(7) 0.105(9) 0.076(8) -0.043(7) 0.025(6) -0.037(6)
C14 0.036(6) 0.118(10) 0.102(10) -0.047(9) 0.005(6) -0.028(6)
C15 0.026(6) 0.114(10) 0.114(11) -0.025(9) -0.022(6) -0.008(6)
C16 0.036(5) 0.072(7) 0.060(7) -0.016(5) -0.015(5) -0.003(4)
C17 0.045(5) 0.060(6) 0.027(5) -0.006(4) -0.012(4) -0.013(4)
C18 0.112(10) 0.052(7) 0.061(8) -0.011(6) -0.006(7) -0.019(6)
C19 0.076(8) 0.043(6) 0.083(8) -0.005(5) -0.010(7) -0.013(5)
C20 0.077(8) 0.065(7) 0.077(8) 0.011(6) -0.027(7) -0.037(6)
C21 0.086(8) 0.081(8) 0.057(7) -0.006(6) 0.019(6) -0.027(7)
C22 0.059(6) 0.066(7) 0.054(7) -0.019(5) 0.005(5) -0.003(5)
Pt1A 0.03144(18) 0.0412(2) 0.0313(2) -0.01468(15) -0.00534(14) -0.00830(14)
P1A 0.0279(11) 0.0354(12) 0.0360(12) -0.0129(9) -0.0078(9) -0.0050(8)
Cl1A 0.0563(15) 0.0624(16) 0.0540(15) -0.0357(12) 0.0027(12) -0.0019(11)
Cl2A 0.0602(15) 0.0667(15) 0.0299(12) -0.0098(11) -0.0121(11) -0.0122(11)
S1A 0.0682(17) 0.0502(15) 0.0614(18) -0.0261(13) 0.0032(14) 0.0021(12)
N1A 0.040(4) 0.034(4) 0.033(4) -0.011(3) -0.008(3) -0.004(3)
N2A 0.041(4) 0.042(4) 0.031(4) -0.008(3) -0.005(3) -0.006(3)
N3A 0.043(4) 0.029(4) 0.036(4) -0.004(3) -0.003(3) -0.001(3)
C1A 0.030(4) 0.030(4) 0.040(5) -0.011(4) -0.006(4) -0.005(3)
C2A 0.048(5) 0.029(4) 0.030(5) -0.010(4) 0.002(4) -0.008(4)
C3A 0.040(5) 0.037(5) 0.032(5) -0.004(4) -0.003(4) -0.007(4)
C4A 0.061(6) 0.030(5) 0.059(6) -0.005(4) -0.006(5) -0.002(4)
C5A 0.062(7) 0.045(6) 0.063(7) -0.006(5) 0.010(5) -0.010(5)
C6A 0.054(7) 0.141(12) 0.129(12) -0.096(10) 0.007(7) -0.020(7)
C7A 0.089(11) 0.200(19) 0.139(15) -0.106(14) 0.025(11) -0.048(12)
C8A 0.092(12) 0.166(17) 0.088(12) -0.031(11) -0.008(9) -0.043(11)
C9A 0.048(8) 0.132(14) 0.134(15) -0.012(11) 0.006(9) -0.007(8)
C10A 0.069(8) 0.066(8) 0.108(11) -0.041(7) 0.013(7) -0.005(6)
C11A 0.029(4) 0.046(5) 0.043(5) -0.013(4) -0.011(4) -0.012(4)
C12A 0.041(5) 0.074(7) 0.060(6) -0.030(5) -0.013(5) -0.024(5)
C13A 0.058(6) 0.065(7) 0.078(8) -0.028(6) -0.001(6) -0.034(5)
C14A 0.067(7) 0.058(6) 0.077(8) -0.023(6) 0.004(6) -0.033(5)
C15A 0.058(6) 0.034(5) 0.074(7) -0.009(5) -0.007(5) -0.018(4)
C16A 0.042(5) 0.043(5) 0.062(6) -0.011(5) -0.013(5) -0.012(4)
C17A 0.040(5) 0.038(5) 0.046(5) -0.010(4) -0.021(4) -0.009(4)
C18A 0.042(6) 0.057(6) 0.086(8) -0.026(6) -0.021(5) -0.010(4)
C19A 0.036(6) 0.080(8) 0.091(9) -0.005(7) -0.025(6) -0.010(5)
C20A 0.060(8) 0.087(9) 0.133(12) -0.008(8) -0.037(8) -0.040(7)
C21A 0.111(10) 0.069(8) 0.116(11) -0.017(7) -0.064(9) -0.047(7)
C22A 0.059(6) 0.046(6) 0.068(7) -0.020(5) -0.022(5) -0.013(4)
C23 0.050(6) 0.044(5) 0.059(6) -0.007(5) -0.008(5) -0.006(4)
Cl3 0.118(3) 0.0648(19) 0.098(2) -0.0157(17) -0.012(2) -0.0415(18)
Cl4 0.082(2) 0.110(2) 0.072(2) -0.0202(18) 0.0042(17) -0.0474(18)
Cl5 0.103(2) 0.105(3) 0.084(2) -0.0427(19) -0.0133(19) -0.0354(19)
C23A 0.053(7) 0.102(10) 0.105(10) -0.045(8) 0.016(7) -0.022(6)
Cl5A 0.098(3) 0.119(3) 0.113(3) -0.038(2) 0.012(2) -0.016(2)
Cl4A 0.079(2) 0.120(3) 0.204(5) -0.050(3) -0.026(3) 0.010(2)
Cl3A 0.148(4) 0.150(4) 0.173(5) -0.099(4) -0.038(3) -0.004(3)

loop_
_atom_type_symbol
_atom_type_description
_atom_type_scat_dispersion_real
_atom_type_scat_dispersion_imag
_atom_type_scat_source
C C 0.0033 0.0016 'International Tables Vol C Tables 4.2.6.8 and 6.1.1.4'
H H 0.0000 0.0000 'International Tables Vol C Tables 4.2.6.8 and 6.1.1.4'
Cl Cl 0.1484 0.1585 'International Tables Vol C Tables 4.2.6.8 and 6.1.1.4'
N N 0.0061 0.0033 'International Tables Vol C Tables 4.2.6.8 and 6.1.1.4'
P P 0.1023 0.0942 'International Tables Vol C Tables 4.2.6.8 and 6.1.1.4'
Pt Pt -1.7033 8.3905 'International Tables Vol C Tables 4.2.6.8 and 6.1.1.4'
S S 0.1246 0.1234 'International Tables Vol C Tables 4.2.6.8 and 6.1.1.4'

loop_
_geom_angle_atom_site_label_1
_geom_angle_atom_site_label_2
_geom_angle_atom_site_label_3
_geom_angle
N1 Pt1 P1 81.98(18)
N1 Pt1 Cl1 175.94(18)
P1 Pt1 Cl1 94.06(8)
N1 Pt1 Cl2 92.24(18)
P1 Pt1 Cl2 173.81(7)
Cl1 Pt1 Cl2 91.68(8)
C17 P1 C11 106.9(4)
C17 P1 C3 106.1(4)
C11 P1 C3 106.6(4)
C17 P1 Pt1 115.0(3)
C11 P1 Pt1 119.3(3)
C3 P1 Pt1 101.8(3)
C5 S1 C4 100.4(4)
N2 N1 C1 112.0(6)
N2 N1 Pt1 126.8(5)
C1 N1 Pt1 121.2(5)
N1 N2 N3 103.3(6)
C2 N3 N2 112.7(6)
C2 N3 C4 129.6(7)
N2 N3 C4 117.7(6)
C2 C1 N1 106.7(6)
C2 C1 C3 134.0(7)
N1 C1 C3 119.2(7)
N3 C2 C1 105.3(7)
N3 C2 H2 127.3
C1 C2 H2 127.3
C1 C3 P1 105.7(5)
C1 C3 H3A 110.6
P1 C3 H3A 110.6
C1 C3 H3B 110.6
P1 C3 H3B 110.6
H3A C3 H3B 108.7
N3 C4 S1 112.6(6)
N3 C4 H4A 109.1
S1 C4 H4A 109.1
N3 C4 H4B 109.1
S1 C4 H4B 109.1
H4A C4 H4B 107.8
C6 C5 C10 119.8(11)
C6 C5 S1 118.4(8)
C10 C5 S1 121.7(9)
C5 C6 C7 119.3(11)
C5 C6 H6 120.4
C7 C6 H6 120.4
C8 C7 C6 120.5(14)
C8 C7 H7 119.7
C6 C7 H7 119.7
C7 C8 C9 121.3(15)
C7 C8 H8 119.3
C9 C8 H8 119.3
C8 C9 C10 119.4(14)
C8 C9 H9 120.3
C10 C9 H9 120.3
C5 C10 C9 119.6(13)
C5 C10 H10 120.2
C9 C10 H10 120.2
C12 C11 C16 110.5(7)
C12 C11 P1 112.6(6)
C16 C11 P1 111.7(6)
C12 C11 H11 107.3
C16 C11 H11 107.3
P1 C11 H11 107.3
C13 C12 C11 111.5(8)
C13 C12 H12A 109.3
C11 C12 H12A 109.3
C13 C12 H12B 109.3
C11 C12 H12B 109.3
H12A C12 H12B 108.0
C12 C13 C14 110.1(9)
C12 C13 H13A 109.6
C14 C13 H13A 109.6
C12 C13 H13B 109.6
C14 C13 H13B 109.6
H13A C13 H13B 108.1
C13 C14 C15 112.2(9)
C13 C14 H14A 109.2
C15 C14 H14A 109.2
C13 C14 H14B 109.2
C15 C14 H14B 109.2
H14A C14 H14B 107.9
C16 C15 C14 112.2(9)
C16 C15 H15A 109.2
C14 C15 H15A 109.2
C16 C15 H15B 109.2
C14 C15 H15B 109.2
H15A C15 H15B 107.9
C15 C16 C11 110.7(8)
C15 C16 H16A 109.5
C11 C16 H16A 109.5
C15 C16 H16B 109.5
C11 C16 H16B 109.5
H16A C16 H16B 108.1
C22 C17 C18 110.8(8)
C22 C17 P1 113.7(6)
C18 C17 P1 109.8(6)
C22 C17 H17 107.4
C18 C17 H17 107.4
P1 C17 H17 107.4
C19 C18 C17 112.0(9)
C19 C18 H18A 109.2
C17 C18 H18A 109.2
C19 C18 H18B 109.2
C17 C18 H18B 109.2
H18A C18 H18B 107.9
C20 C19 C18 111.1(9)
C20 C19 H19A 109.4
C18 C19 H19A 109.4
C20 C19 H19B 109.4
C18 C19 H19B 109.4
H19A C19 H19B 108.0
C19 C20 C21 111.1(9)
C19 C20 H20A 109.4
C21 C20 H20A 109.4
C19 C20 H20B 109.4
C21 C20 H20B 109.4
H20A C20 H20B 108.0
C20 C21 C22 112.0(9)
C20 C21 H21A 109.2
C22 C21 H21A 109.2
C20 C21 H21B 109.2
C22 C21 H21B 109.2
H21A C21 H21B 107.9
C17 C22 C21 111.2(8)
C17 C22 H22A 109.4
C21 C22 H22A 109.4
C17 C22 H22B 109.4
C21 C22 H22B 109.4
H22A C22 H22B 108.0
N1A Pt1A P1A 83.52(19)
N1A Pt1A Cl1A 176.4(2)
P1A Pt1A Cl1A 93.58(9)
N1A Pt1A Cl2A 93.61(19)
P1A Pt1A Cl2A 175.79(8)
Cl1A Pt1A Cl2A 89.41(9)
C17A P1A C11A 108.3(3)
C17A P1A C3A 105.7(4)
C11A P1A C3A 107.8(4)
C17A P1A Pt1A 113.6(3)
C11A P1A Pt1A 116.6(3)
C3A P1A Pt1A 104.2(3)
C5A S1A C4A 103.6(5)
N2A N1A C1A 111.5(6)
N2A N1A Pt1A 126.8(5)
C1A N1A Pt1A 121.7(5)
N1A N2A N3A 104.3(6)
N2A N3A C2A 112.8(6)
N2A N3A C4A 116.2(7)
C2A N3A C4A 130.8(7)
C2A C1A N1A 106.2(7)
C2A C1A C3A 134.0(8)
N1A C1A C3A 119.8(7)
C1A C2A N3A 105.2(7)
C1A C2A H2A 127.4
N3A C2A H2A 127.4
C1A C3A P1A 107.6(5)
C1A C3A H3A1 110.2
P1A C3A H3A1 110.2
C1A C3A H3A2 110.2
P1A C3A H3A2 110.2
H3A1 C3A H3A2 108.5
N3A C4A S1A 114.5(6)
N3A C4A H4A1 108.6
S1A C4A H4A1 108.6
N3A C4A H4A2 108.6
S1A C4A H4A2 108.6
H4A1 C4A H4A2 107.6
C6A C5A C10A 116.6(11)
C6A C5A S1A 125.3(8)
C10A C5A S1A 118.1(10)
C7A C6A C5A 121.0(12)
C7A C6A H6A 119.5
C5A C6A H6A 119.5
C6A C7A C8A 122.2(15)
C6A C7A H7A 118.9
C8A C7A H7A 118.9
C7A C8A C9A 116.5(15)
C7A C8A H8A 121.8
C9A C8A H8A 121.8
C10A C9A C8A 121.8(14)
C10A C9A H9A 119.1
C8A C9A H9A 119.1
C9A C10A C5A 121.8(13)
C9A C10A H10A 119.1
C5A C10A H10A 119.1
C16A C11A C12A 110.9(7)
C16A C11A P1A 114.4(6)
C12A C11A P1A 109.9(6)
C16A C11A H11A 107.1
C12A C11A H11A 107.1
P1A C11A H11A 107.1
C13A C12A C11A 110.5(7)
C13A C12A H12C 109.6
C11A C12A H12C 109.6
C13A C12A H12D 109.6
C11A C12A H12D 109.6
H12C C12A H12D 108.1
C14A C13A C12A 112.0(8)
C14A C13A H13C 109.2
C12A C13A H13C 109.2
C14A C13A H13D 109.2
C12A C13A H13D 109.2
H13C C13A H13D 107.9
C13A C14A C15A 111.8(8)
C13A C14A H14C 109.2
C15A C14A H14C 109.2
C13A C14A H14D 109.2
C15A C14A H14D 109.2
H14C C14A H14D 107.9
C16A C15A C14A 110.8(7)
C16A C15A H15C 109.5
C14A C15A H15C 109.5
C16A C15A H15D 109.5
C14A C15A H15D 109.5
H15C C15A H15D 108.1
C15A C16A C11A 110.5(8)
C15A C16A H16C 109.6
C11A C16A H16C 109.6
C15A C16A H16D 109.6
C11A C16A H16D 109.6
H16C C16A H16D 108.1
C22A C17A C18A 112.0(7)
C22A C17A P1A 109.8(5)
C18A C17A P1A 112.2(6)
C22A C17A H17A 107.6
C18A C17A H17A 107.6
P1A C17A H17A 107.6
C19A C18A C17A 111.8(8)
C19A C18A H18C 109.3
C17A C18A H18C 109.3
C19A C18A H18D 109.3
C17A C18A H18D 109.3
H18C C18A H18D 107.9
C20A C19A C18A 112.4(8)
C20A C19A H19C 109.1
C18A C19A H19C 109.1
C20A C19A H19D 109.1
C18A C19A H19D 109.1
H19C C19A H19D 107.9
C21A C20A C19A 110.2(10)
C21A C20A H20C 109.6
C19A C20A H20C 109.6
C21A C20A H20D 109.6
C19A C20A H20D 109.6
H20C C20A H20D 108.1
C20A C21A C22A 112.4(9)
C20A C21A H21C 109.1
C22A C21A H21C 109.1
C20A C21A H21D 109.1
C22A C21A H21D 109.1
H21C C21A H21D 107.8
C17A C22A C21A 110.9(7)
C17A C22A H22C 109.5
C21A C22A H22C 109.5
C17A C22A H22D 109.5
C21A C22A H22D 109.5
H22C C22A H22D 108.0
Cl5 C23 Cl3 111.3(5)
Cl5 C23 Cl4 111.6(5)
Cl3 C23 Cl4 110.4(5)
Cl5 C23 H23 107.8
Cl3 C23 H23 107.8
Cl4 C23 H23 107.8
Cl3A C23A Cl4A 111.3(7)
Cl3A C23A Cl5A 111.5(7)
Cl4A C23A Cl5A 109.9(7)
Cl3A C23A H23A 108.0
Cl4A C23A H23A 108.0
Cl5A C23A H23A 108.0

loop_
_geom_bond_atom_site_label_1
_geom_bond_atom_site_label_2
_geom_bond_distance
Pt1 N1 2.015(6)
Pt1 P1 2.216(2)
Pt1 Cl1 2.301(2)
Pt1 Cl2 2.373(2)
P1 C17 1.831(8)
P1 C11 1.815(8)
P1 C3 1.844(8)
S1 C5 1.779(10)
S1 C4 1.798(9)
N1 N2 1.322(8)
N1 C1 1.351(9)
N2 N3 1.354(8)
N3 C2 1.334(9)
N3 C4 1.461(10)
C1 C2 1.358(10)
C1 C3 1.512(10)
C2 H2 0.9300
C3 H3A 0.9700
C3 H3B 0.9700
C4 H4A 0.9700
C4 H4B 0.9700
C5 C6 1.374(13)
C5 C10 1.404(14)
C6 C7 1.395(15)
C6 H6 0.9300
C7 C8 1.36(2)
C7 H7 0.9300
C8 C9 1.36(2)
C8 H8 0.9300
C9 C10 1.393(18)
C9 H9 0.9300
C10 H10 0.9300
C11 C12 1.519(12)
C11 C16 1.535(11)
C11 H11 0.9800
C12 C13 1.531(12)
C12 H12A 0.9700
C12 H12B 0.9700
C13 C14 1.524(14)
C13 H13A 0.9700
C13 H13B 0.9700
C14 C15 1.487(16)
C14 H14A 0.9700
C14 H14B 0.9700
C15 C16 1.534(13)
C15 H15A 0.9700
C15 H15B 0.9700
C16 H16A 0.9700
C16 H16B 0.9700
C17 C22 1.507(11)
C17 C18 1.524(13)
C17 H17 0.9800
C18 C19 1.527(13)
C18 H18A 0.9700
C18 H18B 0.9700
C19 C20 1.502(14)
C19 H19A 0.9700
C19 H19B 0.9700
C20 C21 1.520(15)
C20 H20A 0.9700
C20 H20B 0.9700
C21 C22 1.520(13)
C21 H21A 0.9700
C21 H21B 0.9700
C22 H22A 0.9700
C22 H22B 0.9700
Pt1A N1A 2.005(6)
Pt1A P1A 2.210(2)
Pt1A Cl1A 2.294(2)
Pt1A Cl2A 2.346(2)
P1A C17A 1.830(7)
P1A C11A 1.815(8)
P1A C3A 1.825(8)
S1A C5A 1.774(12)
S1A C4A 1.797(9)
N1A N2A 1.335(8)
N1A C1A 1.367(10)
N2A N3A 1.327(9)
N3A C2A 1.358(9)
N3A C4A 1.456(10)
C1A C2A 1.365(10)
C1A C3A 1.501(10)
C2A H2A 0.9300
C3A H3A1 0.9700
C3A H3A2 0.9700
C4A H4A1 0.9700
C4A H4A2 0.9700
C5A C6A 1.359(14)
C5A C10A 1.370(14)
C6A C7A 1.376(17)
C6A H6A 0.9300
C7A C8A 1.343(18)
C7A H7A 0.9300
C8A C9A 1.37(2)
C8A H8A 0.9300
C9A C10A 1.346(19)
C9A H9A 0.9300
C10A H10A 0.9300
C11A C16A 1.536(11)
C11A C12A 1.549(10)
C11A H11A 0.9800
C12A C13A 1.529(12)
C12A H12C 0.9700
C12A H12D 0.9700
C13A C14A 1.512(13)
C13A H13C 0.9700
C13A H13D 0.9700
C14A C15A 1.510(13)
C14A H14C 0.9700
C14A H14D 0.9700
C15A C16A 1.544(11)
C15A H15C 0.9700
C15A H15D 0.9700
C16A H16C 0.9700
C16A H16D 0.9700
C17A C22A 1.530(11)
C17A C18A 1.515(12)
C17A H17A 0.9800
C18A C19A 1.528(12)
C18A H18C 0.9700
C18A H18D 0.9700
C19A C20A 1.495(15)
C19A H19C 0.9700
C19A H19D 0.9700
C20A C21A 1.522(16)
C20A H20C 0.9700
C20A H20D 0.9700
C21A C22A 1.530(12)
C21A H21C 0.9700
C21A H21D 0.9700
C22A H22C 0.9700
C22A H22D 0.9700
C23 Cl5 1.735(10)
C23 Cl3 1.754(9)
C23 Cl4 1.734(10)
C23 H23 0.9800
C23A Cl3A 1.733(13)
C23A Cl4A 1.740(12)
C23A Cl5A 1.747(13)
C23A H23A 0.9800
